data_4020351
loop_
_publ_author_name
'Thomas Hjelmgaard'
'Inger S\/otofte'
'David Tanner'

_journal_name_full 'Journal of Organic Chemistry'
_journal_page_first 5688
_journal_page_last 5697
_journal_paper_doi 10.1021/jo0506682
_journal_volume 70
_journal_year 2005
_chemical_formula_sum 'C15 H21 N O4'
_chemical_formula_weight 279.33
_space_group_IT_number 19
_symmetry_cell_setting orthorhombic
_symmetry_space_group_name_Hall 'P 2ac 2ab'
_symmetry_space_group_name_H-M 'P 21 21 21'
_cell_angle_alpha 90.00
_cell_angle_beta 90.00
_cell_angle_gamma 90.00
_cell_formula_units_Z 4
_cell_length_a 7.3144(5)
_cell_length_b 8.3260(6)
_cell_length_c 23.5690(17)
_cell_measurement_temperature 200(2)
_cell_volume 1435.34(18)
_diffrn_ambient_temperature 200(2)
_exptl_crystal_density_diffrn 1.293
_exptl_crystal_density_meas ?
_cod_depositor_comments
;
The following automatic conversions were performed:

'_exptl_crystal_density_meas' value 'no' was changed to '?' - the
value is perceived as not measured.

Automatic conversion script
Id: cif_fix_values 3008 2015-01-20 13:52:24Z robertas 
;
_cod_database_code 4020351

loop_
_symmetry_equiv_pos_as_xyz
'x, y, z'
'-x+1/2, -y, z+1/2'
'-x, y+1/2, -z+1/2'
'x+1/2, -y+1/2, -z'

loop_
_atom_site_label
_atom_site_type_symbol
_atom_site_fract_x
_atom_site_fract_y
_atom_site_fract_z
_atom_site_U_iso_or_equiv
_atom_site_adp_type
_atom_site_occupancy
_atom_site_symmetry_multiplicity
_atom_site_calc_flag
_atom_site_refinement_flags
_atom_site_disorder_assembly
_atom_site_disorder_group
O1 O 0.9762(2) 0.34785(19) 0.87751(7) 0.0392(4) Uani 1 1 d . . .
C1 C 0.9037(4) 0.2031(3) 0.88880(10) 0.0455(6) Uani 1 1 d . A .
H1 H 0.8194 0.1969 0.9194 0.055 Uiso 1 1 calc R . .
C2 C 0.9398(4) 0.0664(3) 0.86076(11) 0.0504(7) Uani 1 1 d D . .
C3 C 0.8733(10) -0.1059(8) 0.8765(4) 0.0621(15) Uani 0.577(6) 1 d PD A 1
H31A H 0.8227 -0.1577 0.8421 0.075 Uiso 0.577(6) 1 calc PR A 1
H32A H 0.9798 -0.1701 0.8890 0.075 Uiso 0.577(6) 1 calc PR A 1
C4 C 0.7323(10) -0.1088(8) 0.9218(3) 0.0742(14) Uani 0.577(6) 1 d P A 1
H41A H 0.6357 -0.0314 0.9128 0.089 Uiso 0.577(6) 1 calc PR A 1
H42A H 0.7886 -0.0800 0.9582 0.089 Uiso 0.577(6) 1 calc PR A 1
H43A H 0.6797 -0.2167 0.9245 0.089 Uiso 0.577(6) 1 calc PR A 1
C3' C 0.7971(13) -0.0788(12) 0.8695(6) 0.0621(15) Uani 0.423(6) 1 d PD A 2
H21B H 0.6711 -0.0372 0.8740 0.075 Uiso 0.423(6) 1 calc PR A 2
H22B H 0.8000 -0.1530 0.8367 0.075 Uiso 0.423(6) 1 calc PR A 2
C4' C 0.8582(14) -0.1602(11) 0.9213(4) 0.0742(14) Uani 0.423(6) 1 d P A 2
H41B H 0.8430 -0.0881 0.9538 0.089 Uiso 0.423(6) 1 calc PR A 2
H42B H 0.9873 -0.1896 0.9175 0.089 Uiso 0.423(6) 1 calc PR A 2
H43B H 0.7850 -0.2574 0.9272 0.089 Uiso 0.423(6) 1 calc PR A 2
C5 C 1.0911(3) 0.0635(3) 0.82101(9) 0.0363(5) Uani 1 1 d . A .
O2 O 1.1484(3) -0.0610(2) 0.80060(8) 0.0508(5) Uani 1 1 d . . .
C6 C 1.1805(3) 0.2235(3) 0.80593(8) 0.0307(4) Uani 1 1 d . . .
H6 H 1.1888 0.2244 0.7636 0.037 Uiso 1 1 calc R A .
C7 C 1.0554(3) 0.3636(3) 0.82112(9) 0.0325(4) Uani 1 1 d . A .
H7 H 0.9514 0.3609 0.7936 0.039 Uiso 1 1 calc R . .
C8 C 1.1359(3) 0.5324(3) 0.81847(11) 0.0391(5) Uani 1 1 d . . .
H81 H 1.0338 0.6101 0.8159 0.047 Uiso 1 1 calc R A .
H82 H 1.2082 0.5418 0.7831 0.047 Uiso 1 1 calc R . .
C9 C 1.2579(4) 0.5810(3) 0.86838(11) 0.0430(6) Uani 1 1 d . A .
H91 H 1.2909 0.6957 0.8640 0.052 Uiso 1 1 calc R . .
H92 H 1.1861 0.5709 0.9038 0.052 Uiso 1 1 calc R . .
C10 C 1.4331(4) 0.4842(3) 0.87495(11) 0.0423(5) Uani 1 1 d . . .
H10 H 1.5036 0.5249 0.9083 0.051 Uiso 1 1 calc R A .
C11 C 1.5546(4) 0.4862(3) 0.82230(13) 0.0514(6) Uani 1 1 d . A .
H111 H 1.6852 0.4858 0.8333 0.062 Uiso 1 1 calc R . .
H112 H 1.5302 0.5833 0.7993 0.062 Uiso 1 1 calc R . .
C12 C 1.5072(4) 0.3342(4) 0.78869(11) 0.0495(6) Uani 1 1 d . . .
H121 H 1.6197 0.2739 0.7791 0.059 Uiso 1 1 calc R A .
H122 H 1.4434 0.3626 0.7530 0.059 Uiso 1 1 calc R . .
C13 C 1.3812(3) 0.2315(3) 0.82717(9) 0.0357(5) Uani 1 1 d . A .
H13 H 1.4318 0.1203 0.8303 0.043 Uiso 1 1 calc R . .
N N 1.3967(3) 0.3124(2) 0.88201(8) 0.0382(4) Uani 1 1 d . A .
C14 C 1.3636(4) 0.2477(3) 0.93322(10) 0.0430(6) Uani 1 1 d . . .
O3 O 1.3626(4) 0.3206(2) 0.97754(7) 0.0642(6) Uani 1 1 d . A .
O4 O 1.3340(3) 0.0876(2) 0.92897(7) 0.0518(5) Uani 1 1 d . A .
C15 C 1.3002(7) 0.0069(4) 0.98209(13) 0.0752(10) Uani 1 1 d . . .
H151 H 1.4047 0.0229 1.0075 0.090 Uiso 1 1 calc R A .
H152 H 1.2832 -0.1082 0.9752 0.090 Uiso 1 1 calc R . .
H153 H 1.1898 0.0512 0.9997 0.090 Uiso 1 1 calc R . .

loop_
_atom_site_aniso_label
_atom_site_aniso_U_11
_atom_site_aniso_U_22
_atom_site_aniso_U_33
_atom_site_aniso_U_23
_atom_site_aniso_U_13
_atom_site_aniso_U_12
O1 0.0407(9) 0.0385(8) 0.0386(8) -0.0024(7) 0.0110(7) 0.0032(7)
C1 0.0469(14) 0.0512(14) 0.0386(11) 0.0048(10) 0.0147(10) -0.0033(12)
C2 0.0617(17) 0.0398(12) 0.0496(14) 0.0037(10) 0.0185(13) -0.0057(12)
C3 0.053(4) 0.054(3) 0.080(3) 0.013(2) 0.022(4) 0.006(3)
C4 0.077(4) 0.061(3) 0.085(3) 0.003(3) 0.022(3) -0.006(3)
C3' 0.053(4) 0.054(3) 0.080(3) 0.013(2) 0.022(4) 0.006(3)
C4' 0.077(4) 0.061(3) 0.085(3) 0.003(3) 0.022(3) -0.006(3)
C5 0.0452(12) 0.0348(10) 0.0287(9) 0.0001(8) -0.0019(9) 0.0006(10)
O2 0.0684(12) 0.0345(9) 0.0494(10) -0.0089(7) 0.0038(9) 0.0028(9)
C6 0.0377(11) 0.0336(10) 0.0207(8) 0.0013(7) 0.0009(8) 0.0025(9)
C7 0.0291(10) 0.0345(10) 0.0339(10) 0.0061(8) -0.0004(9) 0.0036(8)
C8 0.0373(12) 0.0301(11) 0.0499(13) 0.0099(9) -0.0029(10) 0.0051(9)
C9 0.0485(14) 0.0285(11) 0.0521(13) -0.0012(9) 0.0013(11) -0.0006(11)
C10 0.0413(13) 0.0402(12) 0.0454(12) 0.0023(10) -0.0092(11) -0.0040(10)
C11 0.0347(12) 0.0492(14) 0.0702(17) 0.0104(13) 0.0027(12) -0.0015(11)
C12 0.0355(13) 0.0663(17) 0.0468(13) -0.0002(12) 0.0073(10) -0.0016(13)
C13 0.0347(11) 0.0387(11) 0.0337(10) 0.0003(9) 0.0004(9) 0.0073(10)
N 0.0428(11) 0.0358(10) 0.0359(9) 0.0004(7) -0.0107(8) 0.0045(9)
C14 0.0479(14) 0.0460(13) 0.0352(11) 0.0055(9) -0.0118(10) 0.0060(11)
O3 0.0995(17) 0.0598(12) 0.0332(9) -0.0020(8) -0.0143(10) -0.0082(12)
O4 0.0763(14) 0.0405(9) 0.0387(9) 0.0078(7) -0.0061(9) 0.0075(9)
C15 0.118(3) 0.0578(17) 0.0493(16) 0.0196(14) 0.0000(18) 0.002(2)

loop_
_geom_bond_atom_site_label_1
_geom_bond_atom_site_label_2
_geom_bond_distance
_geom_bond_site_symmetry_2
_geom_bond_publ_flag
O1 C1 1.343(3) . ?
O1 C7 1.456(3) . ?
C1 C2 1.343(4) . ?
C1 H1 0.9500 . ?
C2 C5 1.450(3) . ?
C2 C3 1.559(7) . ?
C2 C3' 1.610(10) . ?
C3 C4 1.486(10) . ?
C3 H31A 0.9900 . ?
C3 H32A 0.9900 . ?
C4 H41A 0.9800 . ?
C4 H42A 0.9800 . ?
C4 H43A 0.9800 . ?
C3' C4' 1.468(16) . ?
C3' H21B 0.9900 . ?
C3' H22B 0.9900 . ?
C4' H41B 0.9800 . ?
C4' H42B 0.9800 . ?
C4' H43B 0.9800 . ?
C5 O2 1.217(3) . ?
C5 C6 1.526(3) . ?
C6 C7 1.525(3) . ?
C6 C13 1.552(3) . ?
C6 H6 1.0000 . ?
C7 C8 1.525(3) . ?
C7 H7 1.0000 . ?
C8 C9 1.531(4) . ?
C8 H81 0.9900 . ?
C8 H82 0.9900 . ?
C9 C10 1.522(4) . ?
C9 H91 0.9900 . ?
C9 H92 0.9900 . ?
C10 N 1.464(3) . ?
C10 C11 1.526(4) . ?
C10 H10 1.0000 . ?
C11 C12 1.533(4) . ?
C11 H111 0.9900 . ?
C11 H112 0.9900 . ?
C12 C13 1.550(3) . ?
C12 H121 0.9900 . ?
C12 H122 0.9900 . ?
C13 N 1.462(3) . ?
C13 H13 1.0000 . ?
N C14 1.344(3) . ?
C14 O3 1.208(3) . ?
C14 O4 1.354(3) . ?
O4 C15 1.442(3) . ?
C15 H151 0.9800 . ?
C15 H152 0.9800 . ?
C15 H153 0.9800 . ?
